data_8105080
loop_
_publ_author_name
'Tan, Yee Seng'
'Tiekink, Edward R.T.'

_publ_section_title
;
 Crystal structure of
 catena-poly[{\m2-1,5-bis(diphenylphosphanyl)pentane-\k2
 P:P&#x2032;}dichloridocadmium(II)], C29H30CdCl2P2
;
_journal_issue 2
_journal_name_full 'Zeitschrift f\"ur Kristallographie - New Crystal Structures'
_journal_page_first 271
_journal_page_last 273
_journal_paper_doi 10.1515/ncrs-2019-0595
_journal_volume 235
_journal_year 2020
_chemical_formula_moiety 'C29 H30 Cd Cl2 P2'
_chemical_formula_sum 'C29 H30 Cd Cl2 P2'
_chemical_formula_weight 623.77
_space_group_crystal_system orthorhombic
_space_group_IT_number 33
_space_group_name_Hall 'P 2c -2n'
_space_group_name_H-M_alt 'P n a 21'
_atom_sites_solution_hydrogens geom
_atom_sites_solution_primary direct
_atom_sites_solution_secondary difmap
_audit_creation_method SHELXL-2014/7
_cell_angle_alpha 90
_cell_angle_beta 90
_cell_angle_gamma 90
_cell_formula_units_Z 4
_cell_length_a 15.84368(4)
_cell_length_b 8.46281(2)
_cell_length_c 20.88054(8)
_cell_measurement_reflns_used 104966
_cell_measurement_temperature 100(2)
_cell_measurement_theta_max 76.3810
_cell_measurement_theta_min 3.4660
_cell_volume 2799.706(14)
_computing_cell_refinement 'CrysAlisPro [1]'
_computing_data_collection 'CrysAlisPro [1]'
_computing_data_reduction 'CrysAlisPro [1]'
_computing_molecular_graphics 'ORTEP-3 for Windows [4]'
_computing_publication_material 'SHELXL-2014/7 [3]'
_computing_structure_refinement 'SHELXL-2014/7 [3]'
_computing_structure_solution 'SHELXT 2014/5 [2]'
_diffrn_ambient_temperature 100(2)
_diffrn_detector_area_resol_mean 5.2558
_diffrn_measured_fraction_theta_full 1.000
_diffrn_measured_fraction_theta_max 1.000
_diffrn_measurement_device_type 'XtaLAB Synergy, Dualflex, AtlasS2'
_diffrn_measurement_method '\w scans'
_diffrn_radiation_type CuK\a
_diffrn_radiation_wavelength 1.54184
_diffrn_reflns_av_R_equivalents 0.0362
_diffrn_reflns_av_unetI/netI 0.0098
_diffrn_reflns_Laue_measured_fraction_full 1.000
_diffrn_reflns_Laue_measured_fraction_max 1.000
_diffrn_reflns_limit_h_max 18
_diffrn_reflns_limit_h_min -18
_diffrn_reflns_limit_k_max 10
_diffrn_reflns_limit_k_min -10
_diffrn_reflns_limit_l_max 23
_diffrn_reflns_limit_l_min -24
_diffrn_reflns_number 125730
_diffrn_reflns_point_group_measured_fraction_full 0.992
_diffrn_reflns_point_group_measured_fraction_max 0.992
_diffrn_reflns_theta_full 67.030
_diffrn_reflns_theta_max 67.030
_diffrn_reflns_theta_min 4.235
_diffrn_source 'micro-focus sealed X-ray tube'
_exptl_absorpt_coefficient_mu 9.196
_exptl_absorpt_correction_T_max 0.658
_exptl_absorpt_correction_T_min 0.294
_exptl_absorpt_correction_type gaussian
_exptl_absorpt_process_details 'CrysAlisPro [1]'
_exptl_crystal_colour colourless
_exptl_crystal_density_diffrn 1.480
_exptl_crystal_description block
_exptl_crystal_F_000 1264
_exptl_crystal_size_max 0.189
_exptl_crystal_size_mid 0.168
_exptl_crystal_size_min 0.125
_refine_diff_density_max 0.612
_refine_diff_density_min -0.726
_refine_diff_density_rms 0.056
_refine_ls_abs_structure_details
;
 Classical Flack method preferred over Parsons because s.u. lower.
;
_refine_ls_abs_structure_Flack 0.004(7)
_refine_ls_extinction_coef .
_refine_ls_extinction_method none
_refine_ls_goodness_of_fit_ref 1.013
_refine_ls_hydrogen_treatment constr
_refine_ls_matrix_type full
_refine_ls_number_parameters 307
_refine_ls_number_reflns 4962
_refine_ls_number_restraints 1
_refine_ls_restrained_S_all 1.013
_refine_ls_R_factor_all 0.0275
_refine_ls_R_factor_gt 0.0275
_refine_ls_shift/su_max 0.001
_refine_ls_shift/su_mean 0.000
_refine_ls_structure_factor_coef Fsqd
_refine_ls_weighting_details 'w=1/[\s^2^(Fo^2^)+(0.0619P)^2^+1.0997P] where P=(Fo^2^+2Fc^2^)/3'
_refine_ls_weighting_scheme calc
_refine_ls_wR_factor_gt 0.0719
_refine_ls_wR_factor_ref 0.0719
_reflns_Friedel_coverage 0.926
_reflns_Friedel_fraction_full 0.984
_reflns_Friedel_fraction_max 0.984
_reflns_number_gt 4959
_reflns_number_total 4962
_reflns_threshold_expression 'I > 2\s(I)'
_cod_data_source_file suppl_ncrs-2019-0595_suppl.cif
_cod_data_source_block shelx
_cod_original_cell_volume 2799.705(14)
_cod_database_code 8105080
_shelx_shelxl_version_number 2014/7
_shelx_space_group_comment
;
The symmetry employed for this shelxl refinement is uniquely defined
by the following loop, which should always be used as a source of
symmetry information in preference to the above space-group names.
They are only intended as comments.
;
_shelx_estimated_absorpt_t_min 0.275
_shelx_estimated_absorpt_t_max 0.393

loop_
_space_group_symop_operation_xyz
'x, y, z'
'-x, -y, z+1/2'
'x+1/2, -y+1/2, z'
'-x+1/2, y+1/2, z+1/2'

loop_
_atom_site_label
_atom_site_type_symbol
_atom_site_fract_x
_atom_site_fract_y
_atom_site_fract_z
_atom_site_U_iso_or_equiv
_atom_site_adp_type
_atom_site_occupancy
_atom_site_site_symmetry_order
_atom_site_calc_flag
_atom_site_refinement_flags_posn
_atom_site_refinement_flags_adp
_atom_site_refinement_flags_occupancy
_atom_site_disorder_assembly
_atom_site_disorder_group
Cd Cd 0.43651(2) 0.14468(3) 0.49853(2) 0.01744(11) Uani 1 1 d . . . . .
Cl1 Cl 0.35253(6) -0.00992(14) 0.42354(6) 0.0336(3) Uani 1 1 d . . . . .
Cl2 Cl 0.36351(7) 0.36939(12) 0.54656(6) 0.0327(3) Uani 1 1 d . . . . .
P1 P 0.56331(5) 0.23049(12) 0.42723(5) 0.0160(2) Uani 1 1 d . . . . .
P2 P 0.47101(6) 0.95645(11) 0.59335(5) 0.0168(2) Uani 1 1 d . . . . .
C1 C 0.6389(3) 0.3642(4) 0.4655(2) 0.0176(8) Uani 1 1 d . . . . .
H1A H 0.6663 0.3108 0.5023 0.021 Uiso 1 1 calc R U . . .
H1B H 0.6833 0.3949 0.4346 0.021 Uiso 1 1 calc R U . . .
C2 C 0.5913(2) 0.5108(4) 0.4886(2) 0.0205(8) Uani 1 1 d . . . . .
H2A H 0.5424 0.4771 0.5148 0.025 Uiso 1 1 calc R U . . .
H2B H 0.5693 0.5688 0.4509 0.025 Uiso 1 1 calc R U . . .
C3 C 0.6465(3) 0.6218(5) 0.5282(2) 0.0209(8) Uani 1 1 d . . . . .
H3A H 0.7009 0.6386 0.5058 0.025 Uiso 1 1 calc R U . . .
H3B H 0.6586 0.5727 0.5702 0.025 Uiso 1 1 calc R U . . .
C4 C 0.6025(2) 0.7818(4) 0.53841(19) 0.0211(8) Uani 1 1 d . . . . .
H4A H 0.5927 0.8324 0.4963 0.025 Uiso 1 1 calc R U . . .
H4B H 0.6401 0.8518 0.5635 0.025 Uiso 1 1 calc R U . . .
C5 C 0.5177(2) 0.7647(5) 0.5737(2) 0.0215(8) Uani 1 1 d . . . . .
H5A H 0.5265 0.7039 0.6136 0.026 Uiso 1 1 calc R U . . .
H5B H 0.4779 0.7045 0.5464 0.026 Uiso 1 1 calc R U . . .
C6 C 0.6214(2) 0.0589(4) 0.39951(19) 0.0171(7) Uani 1 1 d . . . . .
C7 C 0.5763(3) -0.0547(5) 0.3653(2) 0.0195(8) Uani 1 1 d . . . . .
H7 H 0.5199 -0.0339 0.3524 0.023 Uiso 1 1 calc R U . . .
C8 C 0.6139(3) -0.1987(5) 0.3501(2) 0.0226(8) Uani 1 1 d . . . . .
H8 H 0.5837 -0.2756 0.3262 0.027 Uiso 1 1 calc R U . . .
C9 C 0.6964(3) -0.2290(5) 0.3702(2) 0.0229(8) Uani 1 1 d . . . . .
H9 H 0.7219 -0.3279 0.3607 0.027 Uiso 1 1 calc R U . . .
C10 C 0.7411(3) -0.1157(5) 0.4040(2) 0.0229(8) Uani 1 1 d . . . . .
H10 H 0.7972 -0.1370 0.4173 0.028 Uiso 1 1 calc R U . . .
C11 C 0.7042(3) 0.0299(5) 0.4186(2) 0.0216(8) Uani 1 1 d . . . . .
H11 H 0.7352 0.1080 0.4412 0.026 Uiso 1 1 calc R U . . .
C12 C 0.5308(3) 0.3377(4) 0.3556(2) 0.0190(8) Uani 1 1 d . . . . .
C13 C 0.4531(3) 0.4168(6) 0.3557(2) 0.0261(9) Uani 1 1 d . . . . .
H13 H 0.4161 0.4069 0.3913 0.031 Uiso 1 1 calc R U . . .
C14 C 0.4303(3) 0.5092(7) 0.3039(3) 0.0324(11) Uani 1 1 d . . . . .
H14 H 0.3780 0.5641 0.3042 0.039 Uiso 1 1 calc R U . . .
C15 C 0.4832(3) 0.5218(5) 0.2518(2) 0.0300(10) Uani 1 1 d . . . . .
H15 H 0.4667 0.5840 0.2160 0.036 Uiso 1 1 calc R U . . .
C16 C 0.5602(3) 0.4448(6) 0.2510(3) 0.0307(11) Uani 1 1 d . . . . .
H16 H 0.5962 0.4541 0.2149 0.037 Uiso 1 1 calc R U . . .
C17 C 0.5849(4) 0.3536(4) 0.3032(2) 0.0251(9) Uani 1 1 d . . . . .
H17 H 0.6382 0.3025 0.3032 0.030 Uiso 1 1 calc R U . . .
C18 C 0.5473(3) 1.0401(5) 0.6490(2) 0.0184(7) Uani 1 1 d . . . . .
C19 C 0.6010(3) 1.1573(5) 0.6257(2) 0.0248(9) Uani 1 1 d . . . . .
H19 H 0.5920 1.2002 0.5842 0.030 Uiso 1 1 calc R U . . .
C20 C 0.6679(3) 1.2116(5) 0.6631(2) 0.0304(9) Uani 1 1 d . . . . .
H20 H 0.7057 1.2889 0.6469 0.036 Uiso 1 1 calc R U . . .
C21 C 0.6785(3) 1.1523(5) 0.7238(3) 0.0294(10) Uani 1 1 d . . . . .
H21 H 0.7241 1.1892 0.7493 0.035 Uiso 1 1 calc R U . . .
C22 C 0.6238(3) 1.0392(5) 0.7486(2) 0.0268(9) Uani 1 1 d . . . . .
H22 H 0.6308 1.0018 0.7911 0.032 Uiso 1 1 calc R U . . .
C23 C 0.5590(2) 0.9816(6) 0.7106(2) 0.0218(9) Uani 1 1 d . . . . .
H23 H 0.5225 0.9019 0.7267 0.026 Uiso 1 1 calc R U . . .
C24 C 0.3785(2) 0.9049(5) 0.64060(19) 0.0191(8) Uani 1 1 d . . . . .
C25 C 0.3324(3) 0.7688(5) 0.6260(2) 0.0222(8) Uani 1 1 d . . . . .
H25 H 0.3487 0.7040 0.5909 0.027 Uiso 1 1 calc R U . . .
C26 C 0.2624(3) 0.7283(5) 0.6628(2) 0.0241(8) Uani 1 1 d . . . . .
H26 H 0.2314 0.6352 0.6530 0.029 Uiso 1 1 calc R U . . .
C27 C 0.2377(3) 0.8230(5) 0.7136(2) 0.0238(8) Uani 1 1 d . . . . .
H27 H 0.1899 0.7950 0.7386 0.029 Uiso 1 1 calc R U . . .
C28 C 0.2828(3) 0.9580(5) 0.7278(2) 0.0247(9) Uani 1 1 d . . . . .
H28 H 0.2660 1.0225 0.7627 0.030 Uiso 1 1 calc R U . . .
C29 C 0.3527(3) 1.0004(5) 0.6913(2) 0.0217(8) Uani 1 1 d . . . . .
H29 H 0.3828 1.0946 0.7009 0.026 Uiso 1 1 calc R U . . .

loop_
_atom_site_aniso_label
_atom_site_aniso_U_11
_atom_site_aniso_U_22
_atom_site_aniso_U_33
_atom_site_aniso_U_23
_atom_site_aniso_U_13
_atom_site_aniso_U_12
Cd 0.01589(15) 0.01985(16) 0.01657(16) -0.00162(11) -0.00056(11) -0.00078(8)
Cl1 0.0229(5) 0.0523(6) 0.0256(5) -0.0139(5) 0.0018(4) -0.0144(5)
Cl2 0.0308(5) 0.0266(5) 0.0407(7) -0.0070(4) 0.0060(5) 0.0071(4)
P1 0.0142(4) 0.0160(5) 0.0178(5) -0.0020(4) 0.0006(3) -0.0002(3)
P2 0.0184(5) 0.0164(4) 0.0157(5) -0.0020(3) -0.0007(4) -0.0001(3)
C1 0.0163(18) 0.0183(19) 0.018(2) -0.0029(13) -0.0005(15) -0.0024(13)
C2 0.0205(18) 0.0180(16) 0.023(2) -0.0017(16) 0.0002(16) 0.0000(14)
C3 0.0198(19) 0.0208(18) 0.022(2) -0.0021(15) 0.0002(16) 0.0000(15)
C4 0.0206(19) 0.0211(19) 0.022(2) -0.0040(15) -0.0004(16) -0.0013(16)
C5 0.0227(19) 0.0158(17) 0.026(2) -0.0033(15) 0.0018(16) 0.0011(14)
C6 0.0164(17) 0.0174(16) 0.0174(18) 0.0001(14) 0.0023(15) -0.0006(14)
C7 0.0187(18) 0.022(2) 0.018(2) -0.0003(16) -0.0006(15) -0.0005(15)
C8 0.029(2) 0.0190(19) 0.019(2) -0.0020(16) 0.0011(16) -0.0008(16)
C9 0.027(2) 0.0197(17) 0.022(2) 0.0031(15) 0.0066(16) 0.0061(15)
C10 0.021(2) 0.0249(18) 0.023(2) 0.0069(17) 0.0047(16) 0.0064(16)
C11 0.0173(18) 0.024(2) 0.024(2) 0.0003(16) 0.0012(16) -0.0004(15)
C12 0.018(2) 0.0188(18) 0.020(2) -0.0022(14) 0.0011(16) -0.0013(14)
C13 0.0175(17) 0.032(2) 0.028(2) 0.0050(19) -0.0014(18) 0.0009(18)
C14 0.022(2) 0.038(3) 0.038(3) 0.007(2) -0.0106(17) -0.0011(17)
C15 0.041(3) 0.025(2) 0.024(2) 0.0030(17) -0.011(2) -0.0021(19)
C16 0.049(3) 0.023(2) 0.020(3) -0.0034(19) 0.0071(17) -0.0020(17)
C17 0.032(2) 0.020(2) 0.024(3) -0.0044(15) 0.004(2) 0.0055(15)
C18 0.0179(15) 0.0185(19) 0.0189(19) -0.0021(15) -0.0003(17) 0.0022(15)
C19 0.030(3) 0.027(2) 0.018(2) 0.0009(15) -0.0022(17) -0.0053(17)
C20 0.031(2) 0.030(2) 0.030(2) -0.0030(19) -0.0030(19) -0.0131(19)
C21 0.025(2) 0.034(2) 0.030(3) -0.0099(18) -0.006(2) 0.0015(16)
C22 0.031(2) 0.032(2) 0.017(2) -0.0036(17) -0.0018(17) 0.0084(17)
C23 0.020(2) 0.025(2) 0.020(2) -0.0012(18) 0.0031(15) 0.0046(14)
C24 0.0163(18) 0.0200(19) 0.021(2) 0.0019(15) -0.0014(15) 0.0027(16)
C25 0.0241(18) 0.0220(19) 0.020(2) -0.0024(15) -0.0039(16) -0.0009(15)
C26 0.0220(19) 0.022(2) 0.028(2) 0.0006(16) -0.0038(17) -0.0058(15)
C27 0.0189(19) 0.029(2) 0.023(2) 0.0032(17) 0.0013(16) 0.0021(17)
C28 0.021(2) 0.026(2) 0.027(2) -0.0024(17) 0.0012(16) 0.0040(16)
C29 0.0193(18) 0.0189(19) 0.027(2) -0.0014(15) -0.0003(16) 0.0015(15)

loop_
_atom_type_symbol
_atom_type_description
_atom_type_scat_dispersion_real
_atom_type_scat_dispersion_imag
_atom_type_scat_source
C C 0.0181 0.0091 'International Tables Vol C Tables 4.2.6.8 and 6.1.1.4'
H H 0.0000 0.0000 'International Tables Vol C Tables 4.2.6.8 and 6.1.1.4'
P P 0.2955 0.4335 'International Tables Vol C Tables 4.2.6.8 and 6.1.1.4'
Cl Cl 0.3639 0.7018 'International Tables Vol C Tables 4.2.6.8 and 6.1.1.4'
Cd Cd 0.1185 4.6533 'International Tables Vol C Tables 4.2.6.8 and 6.1.1.4'

loop_
_geom_angle_atom_site_label_1
_geom_angle_atom_site_label_2
_geom_angle_atom_site_label_3
_geom_angle
_geom_angle_site_symmetry_1
_geom_angle_site_symmetry_3
Cl1 Cd Cl2 115.07(4) . .
Cl1 Cd P2 105.98(4) . 1_545
Cl2 Cd P2 105.31(4) . 1_545
Cl1 Cd P1 101.76(4) . .
Cl2 Cd P1 112.53(4) . .
P2 Cd P1 116.37(3) 1_545 .
C6 P1 C12 106.25(18) . .
C6 P1 C1 107.58(18) . .
C12 P1 C1 103.62(18) . .
C6 P1 Cd 110.52(12) . .
C12 P1 Cd 112.94(13) . .
C1 P1 Cd 115.30(14) . .
C24 P2 C18 106.33(19) . .
C24 P2 C5 103.56(19) . .
C18 P2 C5 102.74(18) . .
C24 P2 Cd 112.99(13) . 1_565
C18 P2 Cd 112.81(14) . 1_565
C5 P2 Cd 117.22(14) . 1_565
C2 C1 P1 108.4(3) . .
C2 C1 H1A 110.0 . .
P1 C1 H1A 110.0 . .
C2 C1 H1B 110.0 . .
P1 C1 H1B 110.0 . .
H1A C1 H1B 108.4 . .
C1 C2 C3 112.7(3) . .
C1 C2 H2A 109.0 . .
C3 C2 H2A 109.0 . .
C1 C2 H2B 109.0 . .
C3 C2 H2B 109.0 . .
H2A C2 H2B 107.8 . .
C2 C3 C4 110.9(3) . .
C2 C3 H3A 109.5 . .
C4 C3 H3A 109.5 . .
C2 C3 H3B 109.5 . .
C4 C3 H3B 109.5 . .
H3A C3 H3B 108.0 . .
C3 C4 C5 112.3(3) . .
C3 C4 H4A 109.2 . .
C5 C4 H4A 109.2 . .
C3 C4 H4B 109.2 . .
C5 C4 H4B 109.2 . .
H4A C4 H4B 107.9 . .
C4 C5 P2 112.1(3) . .
C4 C5 H5A 109.2 . .
P2 C5 H5A 109.2 . .
C4 C5 H5B 109.2 . .
P2 C5 H5B 109.2 . .
H5A C5 H5B 107.9 . .
C11 C6 C7 120.5(4) . .
C11 C6 P1 121.8(3) . .
C7 C6 P1 117.1(3) . .
C8 C7 C6 120.1(4) . .
C8 C7 H7 120.0 . .
C6 C7 H7 120.0 . .
C7 C8 C9 119.5(4) . .
C7 C8 H8 120.3 . .
C9 C8 H8 120.3 . .
C10 C9 C8 120.3(4) . .
C10 C9 H9 119.9 . .
C8 C9 H9 119.9 . .
C9 C10 C11 120.6(4) . .
C9 C10 H10 119.7 . .
C11 C10 H10 119.7 . .
C6 C11 C10 119.1(4) . .
C6 C11 H11 120.4 . .
C10 C11 H11 120.4 . .
C17 C12 C13 119.6(4) . .
C17 C12 P1 121.1(3) . .
C13 C12 P1 119.0(3) . .
C14 C13 C12 119.9(4) . .
C14 C13 H13 120.0 . .
C12 C13 H13 120.0 . .
C15 C14 C13 120.2(4) . .
C15 C14 H14 119.9 . .
C13 C14 H14 119.9 . .
C16 C15 C14 120.6(5) . .
C16 C15 H15 119.7 . .
C14 C15 H15 119.7 . .
C15 C16 C17 120.0(5) . .
C15 C16 H16 120.0 . .
C17 C16 H16 120.0 . .
C16 C17 C12 119.6(5) . .
C16 C17 H17 120.2 . .
C12 C17 H17 120.2 . .
C23 C18 C19 119.7(4) . .
C23 C18 P2 122.8(3) . .
C19 C18 P2 117.3(3) . .
C18 C19 C20 120.1(4) . .
C18 C19 H19 120.0 . .
C20 C19 H19 120.0 . .
C21 C20 C19 119.4(4) . .
C21 C20 H20 120.3 . .
C19 C20 H20 120.3 . .
C20 C21 C22 121.2(4) . .
C20 C21 H21 119.4 . .
C22 C21 H21 119.4 . .
C23 C22 C21 119.4(4) . .
C23 C22 H22 120.3 . .
C21 C22 H22 120.3 . .
C22 C23 C18 120.2(4) . .
C22 C23 H23 119.9 . .
C18 C23 H23 119.9 . .
C29 C24 C25 119.3(4) . .
C29 C24 P2 120.7(3) . .
C25 C24 P2 120.0(3) . .
C26 C25 C24 119.9(4) . .
C26 C25 H25 120.0 . .
C24 C25 H25 120.0 . .
C25 C26 C27 120.3(4) . .
C25 C26 H26 119.8 . .
C27 C26 H26 119.8 . .
C28 C27 C26 119.8(4) . .
C28 C27 H27 120.1 . .
C26 C27 H27 120.1 . .
C27 C28 C29 120.5(4) . .
C27 C28 H28 119.7 . .
C29 C28 H28 119.7 . .
C24 C29 C28 120.0(4) . .
C24 C29 H29 120.0 . .
C28 C29 H29 120.0 . .

loop_
_geom_bond_atom_site_label_1
_geom_bond_atom_site_label_2
_geom_bond_distance
_geom_bond_site_symmetry_2
Cd Cl1 2.4359(10) .
Cd Cl2 2.4412(10) .
Cd P2 2.5994(10) 1_545
Cd P1 2.6038(10) .
P1 C6 1.814(4) .
P1 C12 1.824(5) .
P1 C1 1.832(4) .
P2 C24 1.819(4) .
P2 C18 1.820(4) .
P2 C5 1.830(4) .
P2 Cd 2.5994(10) 1_565
C1 C2 1.530(5) .
C1 H1A 0.9900 .
C1 H1B 0.9900 .
C2 C3 1.527(5) .
C2 H2A 0.9900 .
C2 H2B 0.9900 .
C3 C4 1.538(5) .
C3 H3A 0.9900 .
C3 H3B 0.9900 .
C4 C5 1.540(6) .
C4 H4A 0.9900 .
C4 H4B 0.9900 .
C5 H5A 0.9900 .
C5 H5B 0.9900 .
C6 C11 1.393(6) .
C6 C7 1.394(6) .
C7 C8 1.394(6) .
C7 H7 0.9500 .
C8 C9 1.396(6) .
C8 H8 0.9500 .
C9 C10 1.385(6) .
C9 H9 0.9500 .
C10 C11 1.397(6) .
C10 H10 0.9500 .
C11 H11 0.9500 .
C12 C17 1.395(7) .
C12 C13 1.401(6) .
C13 C14 1.383(7) .
C13 H13 0.9500 .
C14 C15 1.378(8) .
C14 H14 0.9500 .
C15 C16 1.382(7) .
C15 H15 0.9500 .
C16 C17 1.392(7) .
C16 H16 0.9500 .
C17 H17 0.9500 .
C18 C23 1.390(7) .
C18 C19 1.395(6) .
C19 C20 1.395(6) .
C19 H19 0.9500 .
C20 C21 1.372(7) .
C20 H20 0.9500 .
C21 C22 1.392(7) .
C21 H21 0.9500 .
C22 C23 1.385(6) .
C22 H22 0.9500 .
C23 H23 0.9500 .
C24 C29 1.393(6) .
C24 C25 1.399(6) .
C25 C26 1.392(6) .
C25 H25 0.9500 .
C26 C27 1.386(7) .
C26 H26 0.9500 .
C27 C28 1.380(6) .
C27 H27 0.9500 .
C28 C29 1.392(6) .
C28 H28 0.9500 .
C29 H29 0.9500 .

loop_
_geom_torsion_atom_site_label_1
_geom_torsion_atom_site_label_2
_geom_torsion_atom_site_label_3
_geom_torsion_atom_site_label_4
_geom_torsion
_geom_torsion_site_symmetry_1
_geom_torsion_site_symmetry_2
_geom_torsion_site_symmetry_3
_geom_torsion_site_symmetry_4
C6 P1 C1 C2 179.3(3) . . . .
C12 P1 C1 C2 67.1(3) . . . .
Cd P1 C1 C2 -56.9(3) . . . .
P1 C1 C2 C3 173.3(3) . . . .
C1 C2 C3 C4 168.2(3) . . . .
C2 C3 C4 C5 59.8(5) . . . .
C3 C4 C5 P2 173.9(3) . . . .
C24 P2 C5 C4 -174.7(3) . . . .
C18 P2 C5 C4 -64.2(3) . . . .
Cd P2 C5 C4 60.1(3) 1_565 . . .
C12 P1 C6 C11 122.7(3) . . . .
C1 P1 C6 C11 12.2(4) . . . .
Cd P1 C6 C11 -114.4(3) . . . .
C12 P1 C6 C7 -65.9(3) . . . .
C1 P1 C6 C7 -176.4(3) . . . .
Cd P1 C6 C7 57.0(3) . . . .
C11 C6 C7 C8 0.2(6) . . . .
P1 C6 C7 C8 -171.4(3) . . . .
C6 C7 C8 C9 1.0(6) . . . .
C7 C8 C9 C10 -1.3(6) . . . .
C8 C9 C10 C11 0.4(7) . . . .
C7 C6 C11 C10 -1.1(6) . . . .
P1 C6 C11 C10 170.0(3) . . . .
C9 C10 C11 C6 0.8(6) . . . .
C6 P1 C12 C17 -40.1(4) . . . .
C1 P1 C12 C17 73.2(4) . . . .
Cd P1 C12 C17 -161.4(3) . . . .
C6 P1 C12 C13 145.6(3) . . . .
C1 P1 C12 C13 -101.2(4) . . . .
Cd P1 C12 C13 24.2(4) . . . .
C17 C12 C13 C14 0.3(7) . . . .
P1 C12 C13 C14 174.8(4) . . . .
C12 C13 C14 C15 1.0(7) . . . .
C13 C14 C15 C16 -1.1(7) . . . .
C14 C15 C16 C17 -0.1(7) . . . .
C15 C16 C17 C12 1.4(7) . . . .
C13 C12 C17 C16 -1.5(6) . . . .
P1 C12 C17 C16 -175.9(4) . . . .
C24 P2 C18 C23 38.6(4) . . . .
C5 P2 C18 C23 -69.9(4) . . . .
Cd P2 C18 C23 162.9(3) 1_565 . . .
C24 P2 C18 C19 -147.9(3) . . . .
C5 P2 C18 C19 103.6(3) . . . .
Cd P2 C18 C19 -23.5(4) 1_565 . . .
C23 C18 C19 C20 2.1(6) . . . .
P2 C18 C19 C20 -171.6(3) . . . .
C18 C19 C20 C21 -2.1(7) . . . .
C19 C20 C21 C22 0.0(7) . . . .
C20 C21 C22 C23 2.1(7) . . . .
C21 C22 C23 C18 -2.0(6) . . . .
C19 C18 C23 C22 -0.1(6) . . . .
P2 C18 C23 C22 173.3(3) . . . .
C18 P2 C24 C29 37.0(4) . . . .
C5 P2 C24 C29 144.9(3) . . . .
Cd P2 C24 C29 -87.2(3) 1_565 . . .
C18 P2 C24 C25 -143.3(3) . . . .
C5 P2 C24 C25 -35.5(4) . . . .
Cd P2 C24 C25 92.4(3) 1_565 . . .
C29 C24 C25 C26 -1.4(6) . . . .
P2 C24 C25 C26 179.0(3) . . . .
C24 C25 C26 C27 0.6(6) . . . .
C25 C26 C27 C28 0.0(6) . . . .
C26 C27 C28 C29 0.3(6) . . . .
C25 C24 C29 C28 1.6(6) . . . .
P2 C24 C29 C28 -178.8(3) . . . .
C27 C28 C29 C24 -1.1(6) . . . .
